data_4112838
loop_
_publ_author_name
'Shengming Ma'
'Lianghua Lu'
'Junliang Zhang'

_publ_section_title
;
 Catalytic Regioselectivity Control in Ring-Opening Cycloisomerization of
 Methylene- or Alkylidenecyclopropyl Ketones
;
_journal_name_full 'Journal of the American Chemical Society'
_journal_page_first 9645
_journal_page_last 9660
_journal_paper_doi 10.1021/ja0494860
_journal_volume 126
_journal_year 2004
_chemical_formula_sum 'C16 H20 O3 S'
_chemical_formula_weight 292.38
_chemical_name_systematic
; 
 ? 
;
_space_group_IT_number 2
_symmetry_cell_setting triclinic
_symmetry_space_group_name_Hall '-P 1'
_symmetry_space_group_name_H-M 'P -1'
_atom_sites_solution_hydrogens geom
_atom_sites_solution_primary direct
_atom_sites_solution_secondary difmap
_audit_creation_method SHELXL-97
_cell_angle_alpha 109.621(2)
_cell_angle_beta 94.117(2)
_cell_angle_gamma 101.647(2)
_cell_formula_units_Z 2
_cell_length_a 7.9721(9)
_cell_length_b 9.2400(11)
_cell_length_c 11.3859(13)
_cell_measurement_reflns_used 1089
_cell_measurement_temperature 293(2)
_cell_measurement_theta_max 42.283
_cell_measurement_theta_min 4.822
_cell_volume 764.84(15)
_computing_cell_refinement 'Bruker SMART'
_computing_data_collection 'Bruker SMART'
_computing_data_reduction 'Bruker SHELXTL'
_computing_molecular_graphics 'Bruker SHELXTL'
_computing_publication_material 'Bruker SHELXTL'
_computing_structure_refinement 'SHELXL-97 (Sheldrick, 1997)'
_computing_structure_solution 'SHELXS-97 (Sheldrick, 1990)'
_diffrn_ambient_temperature 293(2)
_diffrn_measured_fraction_theta_full 0.910
_diffrn_measured_fraction_theta_max 0.910
_diffrn_measurement_device_type 'CCD area detector'
_diffrn_measurement_method 'phi and omega scans'
_diffrn_radiation_monochromator graphite
_diffrn_radiation_source 'fine-focus sealed tube'
_diffrn_radiation_type MoK\a
_diffrn_radiation_wavelength 0.71073
_diffrn_reflns_av_R_equivalents 0.0368
_diffrn_reflns_av_sigmaI/netI 0.0574
_diffrn_reflns_limit_h_max 10
_diffrn_reflns_limit_h_min -10
_diffrn_reflns_limit_k_max 11
_diffrn_reflns_limit_k_min -11
_diffrn_reflns_limit_l_max 13
_diffrn_reflns_limit_l_min -15
_diffrn_reflns_number 4763
_diffrn_reflns_theta_full 28.27
_diffrn_reflns_theta_max 28.27
_diffrn_reflns_theta_min 1.92
_exptl_absorpt_coefficient_mu 0.216
_exptl_absorpt_correction_T_max 1.00000
_exptl_absorpt_correction_T_min 0.53020
_exptl_absorpt_correction_type empirical
_exptl_crystal_colour colourless
_exptl_crystal_density_diffrn 1.270
_exptl_crystal_F_000 312
_exptl_crystal_size_max 0.251
_exptl_crystal_size_mid 0.189
_exptl_crystal_size_min 0.157
_refine_diff_density_max 0.159
_refine_diff_density_min -0.126
_refine_diff_density_rms 0.031
_refine_ls_extinction_method none
_refine_ls_goodness_of_fit_ref 0.908
_refine_ls_hydrogen_treatment mixed
_refine_ls_matrix_type full
_refine_ls_number_parameters 239
_refine_ls_number_reflns 3441
_refine_ls_number_restraints 7
_refine_ls_restrained_S_all 0.909
_refine_ls_R_factor_all 0.0944
_refine_ls_R_factor_gt 0.0510
_refine_ls_shift/su_max 0.004
_refine_ls_shift/su_mean 0.000
_refine_ls_structure_factor_coef Fsqd
_refine_ls_weighting_details 'calc w=1/[\s^2^(Fo^2^)+(0.0453P)^2^+0.0000P] where P=(Fo^2^+2Fc^2^)/3'
_refine_ls_weighting_scheme calc
_refine_ls_wR_factor_gt 0.1042
_refine_ls_wR_factor_ref 0.1208
_reflns_number_gt 1884
_reflns_number_total 3441
_reflns_threshold_expression >2sigma(I)
_cod_data_source_file ja0494860si20040203_124638.cif
_cod_data_source_block 3g
_cod_database_code 4112838

loop_
_symmetry_equiv_pos_as_xyz
'x, y, z'
'-x, -y, -z'

loop_
_atom_site_label
_atom_site_type_symbol
_atom_site_fract_x
_atom_site_fract_y
_atom_site_fract_z
_atom_site_U_iso_or_equiv
_atom_site_adp_type
_atom_site_occupancy
_atom_site_symmetry_multiplicity
_atom_site_calc_flag
_atom_site_refinement_flags
S S 0.26905(8) 0.69036(8) 0.31872(6) 0.0704(2) Uani 1 1 d .
O1 O 0.3406(3) 0.8062(2) 0.02289(19) 0.0974(6) Uani 1 1 d .
O2 O 0.1296(2) 0.5582(2) 0.30496(15) 0.0845(5) Uani 1 1 d .
O3 O 0.2677(2) 0.8428(2) 0.40590(17) 0.0970(6) Uani 1 1 d .
C1 C 0.3334(3) 0.8344(3) 0.1452(3) 0.0801(7) Uani 1 1 d .
C2 C 0.2852(3) 0.7010(3) 0.1715(2) 0.0659(6) Uani 1 1 d .
C3 C 0.2583(3) 0.5654(3) 0.0553(2) 0.0661(6) Uani 1 1 d .
C4 C 0.2967(5) 0.6385(4) -0.0426(3) 0.0875(9) Uani 1 1 d .
C5 C 0.3821(4) 1.0056(3) 0.2248(3) 0.1090(10) Uani 1 1 d .
H4 H 0.4923 1.0539 0.2091 0.163 Uiso 1 1 calc R
H3 H 0.3896 1.0173 0.3122 0.163 Uiso 1 1 calc R
H5 H 0.2958 1.0561 0.2047 0.163 Uiso 1 1 calc R
C6 C 0.2127(3) 0.4125(3) 0.0306(2) 0.0728(7) Uani 1 1 d .
C7 C 0.1955(5) 0.2924(4) -0.0986(3) 0.0849(8) Uani 1 1 d D
C8 C 0.1440(5) 0.1258(3) -0.1077(3) 0.0864(8) Uani 1 1 d D
C9 C 0.1182(5) 0.0051(3) -0.2400(3) 0.0918(9) Uani 1 1 d D
C10 C 0.0676(4) -0.1605(3) -0.2462(3) 0.1174(11) Uani 1 1 d .
H15 H 0.1534 -0.1794 -0.1932 0.176 Uiso 1 1 calc R
H13 H 0.0590 -0.2309 -0.3316 0.176 Uiso 1 1 calc R
H14 H -0.0425 -0.1788 -0.2177 0.176 Uiso 1 1 calc R
C11 C 0.4624(3) 0.6448(3) 0.36005(18) 0.0604(6) Uani 1 1 d .
C12 C 0.6100(4) 0.7635(3) 0.4123(2) 0.0753(7) Uani 1 1 d D
C13 C 0.7630(4) 0.7253(5) 0.4403(3) 0.0920(9) Uani 1 1 d .
C14 C 0.7666(4) 0.5720(5) 0.4167(3) 0.0902(9) Uani 1 1 d .
C15 C 0.6196(4) 0.4538(4) 0.3667(2) 0.0829(8) Uani 1 1 d .
C16 C 0.4678(4) 0.4898(3) 0.3367(2) 0.0710(7) Uani 1 1 d .
H1 H 0.389(4) 0.611(3) -0.082(3) 0.105(11) Uiso 1 1 d .
H2 H 0.200(3) 0.610(3) -0.110(2) 0.101(9) Uiso 1 1 d .
H6 H 0.193(3) 0.375(2) 0.0975(18) 0.060(6) Uiso 1 1 d .
H7 H 0.308(3) 0.311(4) -0.128(3) 0.140(13) Uiso 1 1 d D
H8 H 0.119(3) 0.312(3) -0.160(2) 0.110(10) Uiso 1 1 d D
H9 H 0.236(3) 0.106(3) -0.055(2) 0.092(8) Uiso 1 1 d D
H10 H 0.044(3) 0.119(3) -0.061(2) 0.106(10) Uiso 1 1 d D
H11 H 0.228(3) 0.010(4) -0.273(3) 0.163(16) Uiso 1 1 d D
H12 H 0.030(3) 0.030(3) -0.291(2) 0.132(12) Uiso 1 1 d D
H16 H 0.600(3) 0.8650(19) 0.4295(19) 0.065(7) Uiso 1 1 d D
H17 H 0.853(4) 0.813(3) 0.474(3) 0.107(10) Uiso 1 1 d .
H18 H 0.873(3) 0.547(3) 0.438(2) 0.093(9) Uiso 1 1 d .
H19 H 0.626(3) 0.346(3) 0.350(2) 0.102(10) Uiso 1 1 d .
H20 H 0.366(3) 0.415(2) 0.304(2) 0.070(7) Uiso 1 1 d .

loop_
_atom_site_aniso_label
_atom_site_aniso_U_11
_atom_site_aniso_U_22
_atom_site_aniso_U_33
_atom_site_aniso_U_23
_atom_site_aniso_U_13
_atom_site_aniso_U_12
S 0.0685(4) 0.0781(5) 0.0639(4) 0.0200(3) 0.0216(3) 0.0219(3)
O1 0.1198(16) 0.0922(15) 0.0938(14) 0.0540(12) 0.0122(12) 0.0211(12)
O2 0.0647(11) 0.1028(13) 0.0841(12) 0.0356(10) 0.0239(9) 0.0076(10)
O3 0.1100(15) 0.0891(13) 0.0886(13) 0.0121(10) 0.0342(11) 0.0437(11)
C1 0.0738(18) 0.085(2) 0.090(2) 0.0384(16) 0.0087(15) 0.0257(15)
C2 0.0642(15) 0.0707(16) 0.0678(15) 0.0270(13) 0.0112(12) 0.0228(12)
C3 0.0623(15) 0.0776(17) 0.0636(15) 0.0302(14) 0.0068(11) 0.0206(13)
C4 0.108(3) 0.096(2) 0.0705(19) 0.0432(18) 0.0109(19) 0.028(2)
C5 0.113(2) 0.0723(19) 0.138(3) 0.0363(19) 0.010(2) 0.0201(17)
C6 0.0821(18) 0.0825(19) 0.0547(15) 0.0267(15) 0.0077(13) 0.0190(14)
C7 0.101(2) 0.083(2) 0.0635(18) 0.0220(15) 0.0029(16) 0.0175(18)
C8 0.107(2) 0.081(2) 0.0694(18) 0.0275(16) 0.0082(17) 0.0201(18)
C9 0.114(3) 0.075(2) 0.080(2) 0.0224(16) 0.0004(19) 0.0230(19)
C10 0.150(3) 0.083(2) 0.114(3) 0.0350(18) -0.010(2) 0.030(2)
C11 0.0661(15) 0.0713(16) 0.0404(12) 0.0172(11) 0.0146(10) 0.0118(13)
C12 0.083(2) 0.079(2) 0.0588(15) 0.0264(14) 0.0034(14) 0.0096(17)
C13 0.076(2) 0.117(3) 0.0750(19) 0.0448(19) -0.0030(16) -0.007(2)
C14 0.079(2) 0.144(3) 0.0684(18) 0.053(2) 0.0208(16) 0.042(2)
C15 0.097(2) 0.096(2) 0.0628(17) 0.0268(16) 0.0204(16) 0.039(2)
C16 0.0715(19) 0.081(2) 0.0537(14) 0.0160(13) 0.0118(13) 0.0163(16)

loop_
_atom_type_symbol
_atom_type_description
_atom_type_scat_dispersion_real
_atom_type_scat_dispersion_imag
_atom_type_scat_source
C C 0.0033 0.0016 'International Tables Vol C Tables 4.2.6.8 and 6.1.1.4'
H H 0.0000 0.0000 'International Tables Vol C Tables 4.2.6.8 and 6.1.1.4'
O O 0.0106 0.0060 'International Tables Vol C Tables 4.2.6.8 and 6.1.1.4'
S S 0.1246 0.1234 'International Tables Vol C Tables 4.2.6.8 and 6.1.1.4'

loop_
_geom_angle_atom_site_label_1
_geom_angle_atom_site_label_2
_geom_angle_atom_site_label_3
_geom_angle
O3 S O2 118.95(11)
O3 S C2 109.29(12)
O2 S C2 107.97(11)
O3 S C11 108.04(11)
O2 S C11 107.70(11)
C2 S C11 103.85(10)
C1 O1 C4 108.3(2)
O1 C1 C2 113.3(2)
O1 C1 C5 113.6(3)
C2 C1 C5 133.1(3)
C1 C2 C3 108.6(2)
C1 C2 S 126.5(2)
C3 C2 S 124.81(18)
C6 C3 C2 132.4(2)
C6 C3 C4 124.0(2)
C2 C3 C4 103.5(2)
O1 C4 C3 106.3(2)
O1 C4 H1 108.1(17)
C3 C4 H1 113.4(17)
O1 C4 H2 109.2(14)
C3 C4 H2 114.1(16)
H1 C4 H2 106(2)
C1 C5 H4 109.5
C1 C5 H3 109.5
H4 C5 H3 109.5
C1 C5 H5 109.5
H4 C5 H5 109.5
H3 C5 H5 109.5
C3 C6 C7 123.1(2)
C3 C6 H6 119.2(12)
C7 C6 H6 117.7(12)
C8 C7 C6 115.2(2)
C8 C7 H7 109.0(19)
C6 C7 H7 107.4(18)
C8 C7 H8 110.5(15)
C6 C7 H8 111.8(15)
H7 C7 H8 102(2)
C7 C8 C9 114.8(2)
C7 C8 H9 108.0(14)
C9 C8 H9 108.4(14)
C7 C8 H10 105.8(15)
C9 C8 H10 116.0(15)
H9 C8 H10 103(2)
C10 C9 C8 113.6(3)
C10 C9 H11 103(2)
C8 C9 H11 110(2)
C10 C9 H12 111.8(17)
C8 C9 H12 106.7(17)
H11 C9 H12 112(3)
C9 C10 H15 109.5
C9 C10 H13 109.5
H15 C10 H13 109.5
C9 C10 H14 109.5
H15 C10 H14 109.5
H13 C10 H14 109.5
C12 C11 C16 120.0(3)
C12 C11 S 119.9(2)
C16 C11 S 120.1(2)
C11 C12 C13 119.2(3)
C11 C12 H16 117.3(14)
C13 C12 H16 123.4(14)
C14 C13 C12 120.2(3)
C14 C13 H17 127.9(17)
C12 C13 H17 111.9(18)
C13 C14 C15 120.8(3)
C13 C14 H18 119.3(15)
C15 C14 H18 120.0(15)
C14 C15 C16 119.6(3)
C14 C15 H19 118.8(16)
C16 C15 H19 121.5(16)
C15 C16 C11 120.2(3)
C15 C16 H20 122.9(14)
C11 C16 H20 116.9(14)

loop_
_geom_bond_atom_site_label_1
_geom_bond_atom_site_label_2
_geom_bond_distance
S O3 1.4278(16)
S O2 1.4319(17)
S C2 1.724(2)
S C11 1.751(2)
O1 C1 1.336(3)
O1 C4 1.431(3)
C1 C2 1.353(3)
C1 C5 1.488(3)
C2 C3 1.451(3)
C3 C6 1.311(3)
C3 C4 1.505(3)
C4 H1 0.92(3)
C4 H2 0.98(3)
C5 H4 0.9600
C5 H3 0.9600
C5 H5 0.9600
C6 C7 1.492(3)
C6 H6 0.95(2)
C7 C8 1.477(4)
C7 H7 0.983(18)
C7 H8 0.981(16)
C8 C9 1.513(4)
C8 H9 0.994(16)
C8 H10 0.996(16)
C9 C10 1.478(4)
C9 H11 0.975(18)
C9 H12 0.992(17)
C10 H15 0.9600
C10 H13 0.9600
C10 H14 0.9600
C11 C12 1.371(3)
C11 C16 1.376(3)
C12 C13 1.382(4)
C12 H16 0.913(14)
C13 C14 1.357(4)
C13 H17 0.92(3)
C14 C15 1.364(4)
C14 H18 0.95(3)
C15 C16 1.368(4)
C15 H19 0.96(3)
C16 H20 0.91(2)

loop_
_geom_torsion_atom_site_label_1
_geom_torsion_atom_site_label_2
_geom_torsion_atom_site_label_3
_geom_torsion_atom_site_label_4
_geom_torsion
C4 O1 C1 C2 -1.0(3)
C4 O1 C1 C5 178.2(2)
O1 C1 C2 C3 0.8(3)
C5 C1 C2 C3 -178.2(3)
O1 C1 C2 S 177.57(17)
C5 C1 C2 S -1.5(4)
O3 S C2 C1 15.8(3)
O2 S C2 C1 146.5(2)
C11 S C2 C1 -99.3(2)
O3 S C2 C3 -167.97(18)
O2 S C2 C3 -37.2(2)
C11 S C2 C3 76.9(2)
C1 C2 C3 C6 179.4(3)
S C2 C3 C6 2.6(4)
C1 C2 C3 C4 -0.3(3)
S C2 C3 C4 -177.1(2)
C1 O1 C4 C3 0.8(3)
C6 C3 C4 O1 179.9(2)
C2 C3 C4 O1 -0.3(3)
C2 C3 C6 C7 -179.0(3)
C4 C3 C6 C7 0.7(4)
C3 C6 C7 C8 179.6(3)
C6 C7 C8 C9 177.1(3)
C7 C8 C9 C10 179.7(3)
O3 S C11 C12 -32.5(2)
O2 S C11 C12 -162.16(18)
C2 S C11 C12 83.5(2)
O3 S C11 C16 149.44(18)
O2 S C11 C16 19.8(2)
C2 S C11 C16 -94.57(19)
C16 C11 C12 C13 0.4(4)
S C11 C12 C13 -177.71(19)
C11 C12 C13 C14 -0.3(4)
C12 C13 C14 C15 -0.8(4)
C13 C14 C15 C16 1.8(4)
C14 C15 C16 C11 -1.7(4)
C12 C11 C16 C15 0.6(3)
S C11 C16 C15 178.70(18)

loop_
_cod_related_entry_id
_cod_related_entry_database
_cod_related_entry_code
1 ChemSpider 30660466
